data_9010768
loop_
_publ_author_name
'Keller, P.'
'Hatert, F.'
'Lissner, F.'
'Schleid, T.'
'Fransolet, A. M.'

_publ_section_title
;
 Hydrothermal synthesis and crystal structure of Na(NaMn)7Mn22(PO4)18*0.5H2O,
 a new compund of fillowite structure type
;
_journal_name_full 'European Journal of Mineralogy'
_journal_page_first 765
_journal_page_last 774
_journal_paper_doi 10.1127/0935-1221/2006/0018-0765
_journal_volume 18
_journal_year 2006
_chemical_formula_structural Na(NaMn)7Mn22(PO4)18*0.5H2O
_chemical_formula_sum 'H6 Mn23.52 Na5.81 O72.48 P18'
_space_group_IT_number 148
_symmetry_space_group_name_Hall '-R 3'
_symmetry_space_group_name_H-M 'R -3 :H'
_cell_angle_alpha 90
_cell_angle_beta 90
_cell_angle_gamma 120
_cell_formula_units_Z 6
_cell_length_a 15.2741
_cell_length_b 15.2741
_cell_length_c 43.334
_cell_volume 8755.293
_database_code_amcsd 0007182
_exptl_crystal_density_diffrn 3.583
_cod_original_sg_symbol_H-M 'R -3'
_cod_original_formula_sum 'Mn23.52 Na5.81 P18 O72.48 H6'
_cod_database_code 9010768
_amcsd_formula_title Na(NaMn)7Mn22(PO4)18*0.5H2O

loop_
_space_group_symop_operation_xyz
x,y,z
2/3+x,1/3+y,1/3+z
1/3+x,2/3+y,2/3+z
y,-x+y,-z
2/3+y,1/3-x+y,1/3-z
1/3+y,2/3-x+y,2/3-z
-x+y,-x,z
2/3-x+y,1/3-x,1/3+z
1/3-x+y,2/3-x,2/3+z
-x,-y,-z
2/3-x,1/3-y,1/3-z
1/3-x,2/3-y,2/3-z
-y,x-y,z
2/3-y,1/3+x-y,1/3+z
1/3-y,2/3+x-y,2/3+z
x-y,x,-z
2/3+x-y,1/3+x,1/3-z
1/3+x-y,2/3+x,2/3-z

loop_
_atom_site_aniso_label
_atom_site_aniso_U_11
_atom_site_aniso_U_22
_atom_site_aniso_U_33
_atom_site_aniso_U_12
_atom_site_aniso_U_13
_atom_site_aniso_U_23
Mn1 0.02820 0.02820 0.02020 0.00000 0.00000 0.01410
Mn2 0.01670 0.01670 0.01530 0.00000 0.00000 0.00830
Mn3 0.01770 0.01770 0.01820 0.00000 0.00000 0.00880
Mn4 0.01660 0.01660 0.01420 0.00000 0.00000 0.00830
Mn5 0.01720 0.01720 0.01740 0.00000 0.00000 0.00860
Mn6 0.01920 0.02750 0.01790 -0.00070 -0.00020 0.01290
Mn7 0.01960 0.02410 0.01830 0.00080 -0.00080 0.01090
Mn8 0.01690 0.01890 0.01720 0.00180 0.00140 0.00900
Mn9 0.02130 0.01960 0.01730 -0.00030 -0.00060 0.00990
Mn10 0.02510 0.01630 0.02880 0.00320 0.00870 0.00940
Mn11 0.01920 0.01940 0.02450 0.00330 0.00450 0.00980
Na12 0.03300 0.03900 0.02500 -0.00600 -0.00200 0.02200
Mn12 0.03300 0.03900 0.02500 -0.00600 -0.00200 0.02200
Na13 0.02260 0.02260 0.01800 0.00000 0.00000 0.01130
Mn13 0.02260 0.02260 0.01800 0.00000 0.00000 0.01130
Na21 0.03700 0.03700 0.02000 0.00000 0.00000 0.01860
Na31 0.05800 0.05200 0.02100 0.00500 0.00220 0.04400
Mn31 0.05800 0.05200 0.02100 0.00500 0.00220 0.04400
P1 0.01930 0.01810 0.01440 0.00100 0.00070 0.00970
P2 0.02140 0.01690 0.01540 0.00170 0.00220 0.01030
P3 0.01770 0.01590 0.01700 -0.00070 0.00030 0.00780
P4 0.01710 0.01640 0.01810 -0.00170 -0.00260 0.00830
P5 0.01700 0.01470 0.01410 0.00050 -0.00010 0.00780
P6 0.01660 0.02070 0.02030 -0.00110 -0.00030 0.01010
O1 0.05900 0.02500 0.01900 -0.00300 -0.00400 0.01500
O2 0.03400 0.02400 0.01800 0.00000 0.00100 0.00700
O3 0.03500 0.05000 0.03400 0.01500 0.00800 0.03000
O4 0.02100 0.02600 0.02800 0.00200 0.00200 0.01200
O5 0.02100 0.02100 0.02300 0.00100 0.00600 0.01000
O6 0.02400 0.01900 0.02800 0.00100 -0.00400 0.01100
O7 0.02300 0.02000 0.02900 0.00500 0.00600 0.01100
O8 0.04900 0.03200 0.01800 -0.00200 -0.00300 0.02400
O9 0.03400 0.02300 0.02100 -0.00300 0.00500 0.01200
O10 0.02000 0.01700 0.02200 0.00000 0.00300 0.00700
O11 0.01800 0.02100 0.02800 0.00300 -0.00100 0.00900
O12 0.02300 0.02100 0.02300 0.00200 -0.00200 0.01100
O13 0.04200 0.03300 0.02200 -0.00900 -0.00500 0.02200
O14 0.01800 0.02500 0.03600 -0.00200 -0.00600 0.01100
O15 0.02200 0.02300 0.02400 0.00400 0.00400 0.01300
O16 0.03400 0.02200 0.02100 0.00100 -0.00500 0.01400
O17 0.03500 0.02100 0.02200 0.00400 0.00400 0.01100
O18 0.01900 0.02200 0.02000 -0.00200 0.00000 0.00900
O19 0.02500 0.02100 0.02000 -0.00100 -0.00100 0.01300
O20 0.03000 0.01700 0.02000 -0.00300 -0.00300 0.01100
O21 0.02400 0.03500 0.03400 0.00400 0.00900 0.01000
O22 0.02200 0.02100 0.02700 -0.00100 0.00400 0.00900
O23 0.03400 0.03200 0.04100 0.00700 0.00600 0.02300
O24 0.05100 0.06600 0.04300 -0.02700 -0.02800 0.04500
Wat25 0.03000 0.03000 0.01000 0.00600 0.00100 0.02100

loop_
_atom_site_label
_atom_site_fract_x
_atom_site_fract_y
_atom_site_fract_z
_atom_site_occupancy
_atom_site_U_iso_or_equiv
_atom_site_type_symbol
_atom_site_attached_hydrogens
Mn1 0.00000 0.00000 0.00000 1.00000 0.02560 Mn 0
Mn2 0.00000 0.00000 0.50000 1.00000 0.01620 Mn 0
Mn3 0.00000 0.00000 0.10018 1.00000 0.01790 Mn 0
Mn4 0.00000 0.00000 0.32434 1.00000 0.01580 Mn 0
Mn5 0.00000 0.00000 0.39899 1.00000 0.01720 Mn 0
Mn6 0.42812 0.24537 0.05085 1.00000 0.02100 Mn 0
Mn7 0.11219 0.57486 0.03720 1.00000 0.02060 Mn 0
Mn8 0.00445 0.32554 0.08186 1.00000 0.01770 Mn 0
Mn9 0.26385 0.32804 0.08524 1.00000 0.01950 Mn 0
Mn10 0.57335 0.08199 0.12377 1.00000 0.02380 Mn 0
Mn11 0.22349 0.10704 0.13345 1.00000 0.02090 Mn 0
Na12 0.27580 0.30100 0.00030 0.58000 0.03070 Na 0
Mn12 0.25020 0.27380 0.00287 0.42000 0.03070 Mn 0
Na13 0.00000 0.00000 0.17489 0.28000 0.02100 Na 0
Mn13 0.00000 0.00000 0.17489 0.05000 0.02100 Mn 0
Na21 0.00000 0.00000 0.24893 1.00000 0.03130 Na 0
Na31 0.08290 0.42960 0.16468 0.93000 0.03610 Na 0
Mn31 0.08290 0.42960 0.16468 0.07000 0.03610 Mn 0
P1 0.19002 0.43219 0.02818 1.00000 0.01710 P 0
P2 0.53382 0.11384 0.03978 1.00000 0.01760 P 0
P3 0.54159 0.09200 0.19919 1.00000 0.01710 P 0
P4 0.21748 0.12237 0.20971 1.00000 0.01730 P 0
P5 0.22252 0.46132 0.22164 1.00000 0.01530 P 0
P6 0.46731 0.22037 0.27971 1.00000 0.01890 P 0
O1 0.15370 0.38010 -0.00295 1.00000 0.03710 O 0
O2 0.26070 0.54840 0.02560 1.00000 0.02880 O 0
O3 0.25160 0.39030 0.04380 1.00000 0.03580 O 0
O4 0.09880 0.41790 0.04655 1.00000 0.02490 O 0
O5 0.46090 0.12710 0.06093 1.00000 0.02190 O 0
O6 0.55620 0.03300 0.05233 1.00000 0.02360 O 0
O7 0.63710 0.21420 0.03960 1.00000 0.02420 O 0
O8 0.48870 0.08960 0.00756 1.00000 0.03150 O 0
O9 0.53910 0.03150 0.17090 1.00000 0.02720 O 0
O10 0.62650 0.20380 0.19680 1.00000 0.02060 O 0
O11 0.43950 0.08970 0.20210 1.00000 0.02230 O 0
O12 0.55190 0.04220 0.22887 1.00000 0.02190 O 0
O13 0.23460 0.07960 0.18002 1.00000 0.03090 O 0
O14 0.12330 0.13340 0.20714 1.00000 0.02600 O 0
O15 0.89020 0.24270 0.11622 1.00000 0.02210 O 0
O16 0.19960 0.04300 0.23475 1.00000 0.02540 O 0
O17 0.26730 0.52800 0.19369 1.00000 0.02720 O 0
O18 0.10450 0.39930 0.21904 1.00000 0.02050 O 0
O19 0.25420 0.37950 0.22192 1.00000 0.02120 O 0
O20 0.24860 0.52090 0.25210 1.00000 0.02290 O 0
O21 0.52120 0.25380 0.24860 1.00000 0.03310 O 0
O22 0.38330 0.10710 0.27509 1.00000 0.02430 O 0
O23 0.41320 0.27990 0.28690 1.00000 0.03250 O 0
O24 0.53300 0.22370 0.30610 1.00000 0.04700 O 0
Wat25 0.58500 0.12900 0.31400 0.16000 0.01700 O 2

loop_
_cod_changelog_entry_id
_cod_changelog_entry_author
_cod_changelog_entry_date
_cod_changelog_entry_text
1
;cod-tools version 3.8.0
Id: cif_guess_AMCSD_atom_types 9581 2023-05-17 12:35:41Z saulius
;
2023-05-23T09:23:05+03:00
;Derived atom types and hydrogen counts
from atom names that follow the AMCSD naming convention
(Wat == water, O-H == hydroxyl).
;

loop_
_cod_related_entry_id
_cod_related_entry_database
_cod_related_entry_code
1 AMCSD 0007182
